data_7203069
loop_
_publ_author_name
'Lee Martin'
'Peter Day'
'Hiroki Akutsu'
'Jun-ichi Yamada'
'Shin'ichi Nakatsuji'
'William Clegg'
'Ross W. Harrington'
'Peter N. Horton'
'Michael B. Hursthouse'
'Paul McMillan'
'Steven Firth'

_publ_section_title
;
 Metallic molecular crystals containing chiral or racemic guest
 molecules
;
_journal_issue 10
_journal_name_full CrystEngComm
_journal_page_first 865
_journal_paper_doi 10.1039/b709558a
_journal_volume 9
_journal_year 2007
_chemical_formula_sum 'C54 H46 Fe N O13 S32'
_chemical_formula_weight 1998.69
_chemical_name_systematic
;
?
;
_space_group_IT_number 2
_symmetry_cell_setting triclinic
_symmetry_space_group_name_Hall '-P 1'
_symmetry_space_group_name_H-M 'P -1'
_atom_sites_solution_hydrogens difmap
_atom_sites_solution_primary direct
_atom_sites_solution_secondary difmap
_audit_creation_method SHELXL-97
_cell_angle_alpha 82.050(2)
_cell_angle_beta 86.294(2)
_cell_angle_gamma 66.254(2)
_cell_formula_units_Z 2
_cell_length_a 9.5456(6)
_cell_length_b 11.1348(7)
_cell_length_c 37.703(2)
_cell_measurement_reflns_used 7661
_cell_measurement_temperature 120(2)
_cell_measurement_theta_max 29.07
_cell_measurement_theta_min 2.30
_cell_volume 3632.7(4)
_computing_cell_refinement 'Bruker SAINT'
_computing_data_collection 'Bruker APEX2'
_computing_data_reduction 'Bruker SAINT'
_computing_molecular_graphics 'Bruker SHELXTL'
_computing_publication_material 'Bruker SHELXTL and local programs'
_computing_structure_refinement 'Bruker SHELXTL'
_computing_structure_solution 'Bruker SHELXTL'
_diffrn_ambient_temperature 120(2)
_diffrn_measured_fraction_theta_full 0.986
_diffrn_measured_fraction_theta_max 0.938
_diffrn_measurement_device_type 'Bruker APEX2 CCD diffractometer'
_diffrn_measurement_method 'thin-slice \w scans'
_diffrn_radiation_monochromator 'silicon 111'
_diffrn_radiation_source 'Daresbury SRS station 9.8'
_diffrn_radiation_type synchrotron
_diffrn_radiation_wavelength 0.6814
_diffrn_reflns_av_R_equivalents 0.0397
_diffrn_reflns_av_sigmaI/netI 0.0729
_diffrn_reflns_limit_h_max 13
_diffrn_reflns_limit_h_min -13
_diffrn_reflns_limit_k_max 15
_diffrn_reflns_limit_k_min -15
_diffrn_reflns_limit_l_max 53
_diffrn_reflns_limit_l_min -53
_diffrn_reflns_number 39313
_diffrn_reflns_theta_full 26.00
_diffrn_reflns_theta_max 29.14
_diffrn_reflns_theta_min 1.94
_diffrn_standards_decay_% 10
_diffrn_standards_number 0
_exptl_absorpt_coefficient_mu 1.190
_exptl_absorpt_correction_T_max 0.999
_exptl_absorpt_correction_T_min 0.977
_exptl_absorpt_correction_type multi-scan
_exptl_absorpt_process_details SADABS
_exptl_crystal_colour brown
_exptl_crystal_density_diffrn 1.827
_exptl_crystal_density_method 'not measured'
_exptl_crystal_description plate
_exptl_crystal_F_000 2038
_exptl_crystal_size_max 0.02
_exptl_crystal_size_mid 0.02
_exptl_crystal_size_min 0.00
_refine_diff_density_max 0.752
_refine_diff_density_min -0.926
_refine_diff_density_rms 0.097
_refine_ls_extinction_coef 0.0020(2)
_refine_ls_extinction_expression Fc^*^=kFc[1+0.001xFc^2^\l^3^/sin(2\q)]^-1/4^
_refine_ls_extinction_method SHELXL
_refine_ls_goodness_of_fit_ref 1.011
_refine_ls_hydrogen_treatment mixed
_refine_ls_matrix_type full
_refine_ls_number_parameters 996
_refine_ls_number_reflns 20844
_refine_ls_number_restraints 365
_refine_ls_restrained_S_all 1.005
_refine_ls_R_factor_all 0.0866
_refine_ls_R_factor_gt 0.0469
_refine_ls_shift/su_max 0.002
_refine_ls_shift/su_mean 0.000
_refine_ls_structure_factor_coef Fsqd
_refine_ls_weighting_details 'calc w=1/[\s^2^(Fo^2^)+(0.0447P)^2^+0.4017P] where P=(Fo^2^+2Fc^2^)/3'
_refine_ls_weighting_scheme calc
_refine_ls_wR_factor_gt 0.0970
_refine_ls_wR_factor_ref 0.1099
_reflns_number_gt 13671
_reflns_number_total 20844
_reflns_threshold_expression I>2\s(I)
_cod_data_source_file b709558a.txt
_cod_data_source_block I
_cod_database_code 7203069

loop_
_symmetry_equiv_pos_as_xyz
'x, y, z'
'-x, -y, -z'

loop_
_atom_site_label
_atom_site_type_symbol
_atom_site_fract_x
_atom_site_fract_y
_atom_site_fract_z
_atom_site_U_iso_or_equiv
_atom_site_adp_type
_atom_site_occupancy
_atom_site_symmetry_multiplicity
_atom_site_calc_flag
_atom_site_refinement_flags
_atom_site_disorder_assembly
_atom_site_disorder_group
Fe Fe 0.03086(5) 0.16584(5) 0.247854(12) 0.02359(11) Uani 1 1 d . . .
N1 N 0.3651(3) 0.5563(3) 0.23228(8) 0.0300(7) Uani 1 1 d D . .
H1A H 0.296(3) 0.530(3) 0.2278(8) 0.045 Uiso 1 1 d D . .
H1B H 0.432(3) 0.495(2) 0.2464(7) 0.045 Uiso 1 1 d D . .
H1C H 0.413(3) 0.569(3) 0.2124(6) 0.045 Uiso 1 1 d D . .
H1D H 0.328(3) 0.629(2) 0.2411(8) 0.045 Uiso 1 1 d D . .
O1 O 0.1719(3) 0.2073(2) 0.27657(6) 0.0262(5) Uani 1 1 d . . .
O2 O 0.0405(3) 0.3243(2) 0.21606(6) 0.0261(5) Uani 1 1 d . . .
O3 O 0.2882(3) 0.3457(3) 0.27637(6) 0.0367(6) Uani 1 1 d . . .
O4 O 0.1541(3) 0.4673(2) 0.21005(6) 0.0297(5) Uani 1 1 d . . .
O5 O -0.1450(3) 0.2630(2) 0.27883(6) 0.0286(5) Uani 1 1 d . . .
O6 O -0.1419(3) 0.1883(2) 0.21634(6) 0.0297(5) Uani 1 1 d . . .
O7 O -0.3940(3) 0.3894(2) 0.27610(6) 0.0309(5) Uani 1 1 d . . .
O8 O -0.3780(3) 0.3406(2) 0.20448(6) 0.0360(6) Uani 1 1 d . . .
O9 O 0.0736(3) -0.0075(2) 0.27843(6) 0.0263(5) Uani 1 1 d . . .
O10 O 0.1814(3) 0.0438(2) 0.21619(6) 0.0275(5) Uani 1 1 d . . .
O11 O 0.2090(3) -0.2264(2) 0.27913(6) 0.0282(5) Uani 1 1 d . . .
O12 O 0.3156(3) -0.1704(2) 0.21154(6) 0.0318(5) Uani 1 1 d . . .
S1 S 0.68059(9) 0.53484(8) 0.37437(2) 0.02297(16) Uani 1 1 d . . .
S2 S 1.02640(9) 0.26599(8) 0.39787(2) 0.02386(16) Uani 1 1 d . . .
S3 S 0.65152(9) 0.55649(8) 0.45211(2) 0.02219(16) Uani 1 1 d . . .
S4 S 0.94300(9) 0.33224(8) 0.47078(2) 0.02309(16) Uani 1 1 d . . .
S5 S 0.60474(9) 0.62366(8) 0.53270(2) 0.02331(16) Uani 1 1 d . . .
S6 S 0.89581(9) 0.40188(8) 0.55329(2) 0.02264(16) Uani 1 1 d . . .
S7 S 0.52435(9) 0.71079(8) 0.60337(2) 0.02199(16) Uani 1 1 d . . .
S8 S 0.86161(9) 0.43905(8) 0.63065(2) 0.02424(17) Uani 1 1 d . . .
S9 S 0.76626(9) -0.22839(8) 0.39661(2) 0.02162(16) Uani 1 1 d . . .
S10 S 0.84544(10) 0.05302(8) 0.36990(2) 0.02477(17) Uani 1 1 d . . .
S11 S 0.73460(9) -0.14781(8) 0.468104(19) 0.02200(16) Uani 1 1 d . . .
S12 S 0.81298(10) 0.08235(8) 0.44735(2) 0.02290(16) Uani 1 1 d . . .
S13 S 0.67083(9) -0.07977(8) 0.54860(2) 0.02212(16) Uani 1 1 d . . .
S14 S 0.74867(10) 0.15160(8) 0.52970(2) 0.02342(16) Uani 1 1 d . . .
S15 S 0.62008(9) -0.04583(8) 0.62589(2) 0.02281(16) Uani 1 1 d . . .
S16 S 0.69948(10) 0.23429(8) 0.60120(2) 0.02603(18) Uani 1 1 d . . .
S17 S 0.90350(9) 0.55786(9) 0.14041(2) 0.02758(18) Uani 1 1 d . . .
S18 S 0.50521(9) 0.73270(8) 0.14943(2) 0.02456(17) Uani 1 1 d . . .
S19 S 0.83488(9) 0.58679(9) 0.06358(2) 0.02572(17) Uani 1 1 d . . .
S20 S 0.50297(9) 0.72820(8) 0.07157(2) 0.02505(17) Uani 1 1 d . . .
S21 S 0.78487(9) 0.56261(9) -0.01954(2) 0.02588(17) Uani 1 1 d . . .
S22 S 0.45210(9) 0.69621(9) -0.00928(2) 0.02664(18) Uani 1 1 d . . .
S23 S 0.76985(10) 0.49037(9) -0.09035(2) 0.02915(18) Uani 1 1 d . . .
S24 S 0.37718(10) 0.65212(9) -0.08055(2) 0.03009(19) Uani 1 1 d . . .
S25 S 1.15716(10) -0.16695(9) 0.11843(2) 0.0314(2) Uani 1 1 d . . .
S26 S 0.76334(10) -0.00688(9) 0.13179(2) 0.02890(18) Uani 1 1 d . . .
S27 S 1.07544(9) -0.16902(9) 0.04465(2) 0.02629(17) Uani 1 1 d . . .
S28 S 0.74413(9) -0.04014(9) 0.05647(2) 0.02747(18) Uani 1 1 d . . .
S29 S 1.01886(9) -0.19590(9) -0.03622(2) 0.02614(17) Uani 1 1 d . . .
S30 S 0.68754(9) -0.06317(9) -0.02518(2) 0.02593(17) Uani 1 1 d . . .
S31 S 1.00170(9) -0.22796(9) -0.11173(2) 0.02789(18) Uani 1 1 d . . .
S32 S 0.60309(9) -0.06556(9) -0.09815(2) 0.02614(17) Uani 1 1 d . . .
C1 C 0.2036(4) 0.3061(3) 0.26317(8) 0.0253(7) Uani 1 1 d . . .
C2 C 0.1284(4) 0.3740(3) 0.22640(8) 0.0245(7) Uani 1 1 d . . .
C3 C -0.2739(4) 0.3155(3) 0.26308(8) 0.0237(6) Uani 1 1 d . . .
C4 C -0.2696(4) 0.2810(3) 0.22432(9) 0.0260(7) Uani 1 1 d . . .
C5 C 0.1673(4) -0.1117(3) 0.26520(8) 0.0234(6) Uani 1 1 d . . .
C6 C 0.2299(4) -0.0800(3) 0.22760(8) 0.0227(6) Uani 1 1 d . . .
C7 C 0.7755(3) 0.3876(3) 0.35276(8) 0.0212(6) Uani 1 1 d . . .
H7A H 0.7438 0.3175 0.3647 0.025 Uiso 1 1 calc R . .
H7B H 0.7423 0.4066 0.3275 0.025 Uiso 1 1 calc R . .
C8 C 0.9483(4) 0.3373(3) 0.35364(8) 0.0223(6) Uani 1 1 d . . .
H8A H 0.9789 0.4114 0.3450 0.027 Uiso 1 1 calc R . .
H8B H 0.9929 0.2696 0.3370 0.027 Uiso 1 1 calc R . .
C9 C 0.7592(4) 0.4742(3) 0.41700(8) 0.0197(6) Uani 1 1 d . . .
C10 C 0.8929(3) 0.3719(3) 0.42530(8) 0.0197(6) Uani 1 1 d . . .
C11 C 0.7861(4) 0.4641(3) 0.48497(8) 0.0213(6) Uani 1 1 d . . .
C12 C 0.7656(4) 0.4931(3) 0.51945(8) 0.0220(6) Uani 1 1 d . . .
C13 C 0.6582(4) 0.5980(3) 0.57761(8) 0.0203(6) Uani 1 1 d . . .
C14 C 0.7907(4) 0.4956(3) 0.58726(8) 0.0203(6) Uani 1 1 d . . .
C15 C 0.6028(4) 0.6519(3) 0.64817(8) 0.0251(7) Uani 1 1 d . . .
H15A H 0.6761 0.6917 0.6517 0.030 Uiso 1 1 calc R . .
H15B H 0.5187 0.6827 0.6659 0.030 Uiso 1 1 calc R . .
C16 C 0.6824(4) 0.5050(3) 0.65527(8) 0.0254(7) Uani 1 1 d . . .
H16A H 0.6137 0.4647 0.6487 0.031 Uiso 1 1 calc R . .
H16B H 0.7030 0.4794 0.6812 0.031 Uiso 1 1 calc R . .
C17 C 0.7839(4) -0.1539(3) 0.35172(8) 0.0237(6) Uani 1 1 d . . .
H17A H 0.8123 -0.2220 0.3352 0.028 Uiso 1 1 calc R . .
H17B H 0.6831 -0.0843 0.3442 0.028 Uiso 1 1 calc R . .
C18 C 0.9008(4) -0.0937(3) 0.34817(8) 0.0237(6) Uani 1 1 d . . .
H18A H 0.9190 -0.0716 0.3224 0.028 Uiso 1 1 calc R . .
H18B H 0.9985 -0.1602 0.3585 0.028 Uiso 1 1 calc R . .
C19 C 0.7715(3) -0.1130(3) 0.42266(8) 0.0199(6) Uani 1 1 d . . .
C20 C 0.8061(3) -0.0069(3) 0.41308(8) 0.0196(6) Uani 1 1 d . . .
C21 C 0.7523(3) -0.0095(3) 0.48100(8) 0.0210(6) Uani 1 1 d . . .
C22 C 0.7249(3) 0.0185(3) 0.51549(8) 0.0207(6) Uani 1 1 d . . .
C23 C 0.6607(3) 0.0145(3) 0.58299(8) 0.0194(6) Uani 1 1 d . . .
C24 C 0.6941(3) 0.1212(3) 0.57426(8) 0.0204(6) Uani 1 1 d . . .
C25 C 0.7194(4) 0.0207(3) 0.65172(8) 0.0234(6) Uani 1 1 d . . .
H25A H 0.7102 -0.0079 0.6775 0.028 Uiso 1 1 calc R . .
H25B H 0.8294 -0.0151 0.6451 0.028 Uiso 1 1 calc R . .
C26 C 0.6554(4) 0.1703(3) 0.64533(8) 0.0247(7) Uani 1 1 d . . .
H26A H 0.6970 0.2028 0.6635 0.030 Uiso 1 1 calc R . .
H26B H 0.5428 0.2052 0.6486 0.030 Uiso 1 1 calc R . .
C27 C 0.7871(4) 0.5869(4) 0.18024(9) 0.0317(8) Uani 1 1 d . . .
H27A H 0.7469 0.5170 0.1855 0.038 Uiso 1 1 calc R . .
H27B H 0.8524 0.5791 0.2005 0.038 Uiso 1 1 calc R . .
C28 C 0.6544(4) 0.7196(3) 0.17797(9) 0.0296(7) Uani 1 1 d . . .
H28A H 0.6921 0.7892 0.1690 0.036 Uiso 1 1 calc R . .
H28B H 0.6117 0.7359 0.2023 0.036 Uiso 1 1 calc R . .
C29 C 0.7641(4) 0.6156(3) 0.10712(8) 0.0243(7) Uani 1 1 d . . .
C30 C 0.6117(3) 0.6817(3) 0.11065(8) 0.0227(6) Uani 1 1 d . . .
C31 C 0.6553(3) 0.6468(3) 0.04402(8) 0.0230(6) Uani 1 1 d . . .
C32 C 0.6333(3) 0.6339(3) 0.00968(8) 0.0229(6) Uani 1 1 d . . .
C33 C 0.6679(4) 0.5653(3) -0.05383(8) 0.0223(6) Uani 1 1 d . . .
C34 C 0.5160(4) 0.6268(3) -0.04912(8) 0.0230(6) Uani 1 1 d . . .
C35 C 0.6287(4) 0.5365(4) -0.12499(9) 0.0313(8) Uani 1 1 d . . .
H35A H 0.6778 0.5478 -0.1484 0.038 Uiso 1 1 calc R . .
H35B H 0.5959 0.4628 -0.1252 0.038 Uiso 1 1 calc R . .
C36 C 0.4881(4) 0.6614(3) -0.12111(8) 0.0306(8) Uani 1 1 d . . .
H36A H 0.4217 0.6811 -0.1421 0.037 Uiso 1 1 calc R . .
H36B H 0.5202 0.7356 -0.1213 0.037 Uiso 1 1 calc R . .
C37 C 1.0501(4) -0.1791(4) 0.15877(9) 0.0328(8) Uani 1 1 d . . .
H37A H 1.0128 -0.2499 0.1582 0.039 Uiso 1 1 calc R . .
H37B H 1.1187 -0.2043 0.1796 0.039 Uiso 1 1 calc R . .
C38 C 0.9152(4) -0.0515(4) 0.16365(9) 0.0328(8) Uani 1 1 d . . .
H38A H 0.9517 0.0208 0.1616 0.039 Uiso 1 1 calc R . .
H38B H 0.8729 -0.0592 0.1881 0.039 Uiso 1 1 calc R . .
C39 C 1.0134(4) -0.1247(3) 0.08725(8) 0.0240(7) Uani 1 1 d . . .
C40 C 0.8611(4) -0.0644(3) 0.09284(8) 0.0227(6) Uani 1 1 d . . .
C41 C 0.8945(3) -0.1085(3) 0.02702(8) 0.0235(6) Uani 1 1 d . . .
C42 C 0.8686(4) -0.1200(3) -0.00734(8) 0.0235(6) Uani 1 1 d . . .
C43 C 0.9032(4) -0.1703(3) -0.07283(8) 0.0210(6) Uani 1 1 d . . .
C44 C 0.7502(4) -0.1085(3) -0.06768(8) 0.0219(6) Uani 1 1 d . . .
C45 C 0.8469(4) -0.2216(3) -0.13819(8) 0.0252(7) Uani 1 1 d . . .
H45A H 0.8849 -0.2380 -0.1629 0.030 Uiso 1 1 calc R . .
H45B H 0.8144 -0.2933 -0.1280 0.030 Uiso 1 1 calc R . .
C46 C 0.7094(4) -0.0908(3) -0.13978(8) 0.0261(7) Uani 1 1 d . . .
H46A H 0.6403 -0.0865 -0.1589 0.031 Uiso 1 1 calc R . .
H46B H 0.7444 -0.0182 -0.1464 0.031 Uiso 1 1 calc R . .
C47 C 0.5884(15) 0.8157(11) 0.2744(5) 0.026(2) Uani 0.585(10) 1 d PDU A 1
H47 H 0.4817 0.8635 0.2776 0.031 Uiso 0.585(10) 1 calc PR A 1
C48 C 0.6491(13) 0.6792(11) 0.2791(5) 0.028(2) Uani 0.585(10) 1 d PDU A 1
H48 H 0.5833 0.6340 0.2850 0.034 Uiso 0.585(10) 1 calc PR A 1
C49 C 0.8040(13) 0.6082(11) 0.2753(5) 0.028(2) Uani 0.585(10) 1 d PDU A 1
H49 H 0.8447 0.5143 0.2787 0.034 Uiso 0.585(10) 1 calc PR A 1
C50 C 0.8999(13) 0.6732(10) 0.2666(5) 0.031(3) Uani 0.585(10) 1 d PDU A 1
H50 H 1.0072 0.6246 0.2646 0.037 Uiso 0.585(10) 1 calc PR A 1
C51 C 0.8386(12) 0.8103(10) 0.2609(5) 0.027(2) Uani 0.585(10) 1 d PDU A 1
H51 H 0.9047 0.8546 0.2540 0.032 Uiso 0.585(10) 1 calc PR A 1
C52 C 0.6832(12) 0.8843(7) 0.2648(4) 0.023(2) Uani 0.585(10) 1 d PDU A 1
C53 C 0.6164(8) 1.0339(6) 0.26012(15) 0.0284(15) Uani 0.585(10) 1 d PDU A 1
H53 H 0.7030 1.0635 0.2583 0.034 Uiso 0.585(10) 1 calc PR A 1
O13 O 0.5289(7) 1.0769(5) 0.29176(13) 0.0340(15) Uani 0.585(10) 1 d PDU A 1
H13 H 0.4583 1.1516 0.2866 0.051 Uiso 0.585(10) 1 calc PR A 1
C54 C 0.5270(4) 1.0847(4) 0.22407(10) 0.0392(9) Uani 0.585(10) 1 d PDU A 1
H54A H 0.4838 1.1816 0.2205 0.059 Uiso 0.585(10) 1 calc PR A 1
H54B H 0.4441 1.0537 0.2249 0.059 Uiso 0.585(10) 1 calc PR A 1
H54C H 0.5970 1.0507 0.2042 0.059 Uiso 0.585(10) 1 calc PR A 1
C47X C 0.595(2) 0.7839(15) 0.2747(8) 0.027(3) Uani 0.415(10) 1 d PDU A 2
H47X H 0.4873 0.8086 0.2771 0.032 Uiso 0.415(10) 1 calc PR A 2
C48X C 0.690(2) 0.6518(16) 0.2788(8) 0.035(4) Uani 0.415(10) 1 d PDU A 2
H48X H 0.6497 0.5861 0.2843 0.042 Uiso 0.415(10) 1 calc PR A 2
C49X C 0.8449(18) 0.6170(15) 0.2748(7) 0.029(4) Uani 0.415(10) 1 d PDU A 2
H49X H 0.9131 0.5265 0.2781 0.034 Uiso 0.415(10) 1 calc PR A 2
C50X C 0.9015(17) 0.7130(15) 0.2661(6) 0.027(3) Uani 0.415(10) 1 d PDU A 2
H50X H 1.0085 0.6871 0.2624 0.032 Uiso 0.415(10) 1 calc PR A 2
C51X C 0.8078(17) 0.8452(14) 0.2625(6) 0.021(2) Uani 0.415(10) 1 d PDU A 2
H51X H 0.8497 0.9100 0.2570 0.025 Uiso 0.415(10) 1 calc PR A 2
C52X C 0.6507(17) 0.8827(11) 0.2670(7) 0.028(3) Uani 0.415(10) 1 d PDU A 2
C53X C 0.5388(12) 1.0253(8) 0.2603(2) 0.030(2) Uani 0.415(10) 1 d PDU A 2
H53X H 0.4353 1.0330 0.2695 0.036 Uiso 0.415(10) 1 calc PR A 2
O13X O 0.5928(10) 1.1004(7) 0.2801(2) 0.038(2) Uani 0.415(10) 1 d PDU A 2
H13X H 0.5181 1.1670 0.2859 0.058 Uiso 0.415(10) 1 calc PR A 2
C54X C 0.5270(4) 1.0847(4) 0.22407(10) 0.0392(9) Uani 0.415(10) 1 d PDU A 2
H54D H 0.4536 1.1771 0.2226 0.059 Uiso 0.415(10) 1 calc PR A 2
H54E H 0.4919 1.0367 0.2093 0.059 Uiso 0.415(10) 1 calc PR A 2
H54F H 0.6274 1.0813 0.2154 0.059 Uiso 0.415(10) 1 calc PR A 2

loop_
_atom_site_aniso_label
_atom_site_aniso_U_11
_atom_site_aniso_U_22
_atom_site_aniso_U_33
_atom_site_aniso_U_23
_atom_site_aniso_U_13
_atom_site_aniso_U_12
Fe 0.0250(2) 0.0242(2) 0.0208(2) -0.00597(18) 0.00057(18) -0.0080(2)
N1 0.0258(15) 0.0296(16) 0.0336(16) -0.0025(12) -0.0047(12) -0.0098(13)
O1 0.0276(12) 0.0280(12) 0.0226(11) -0.0012(9) -0.0023(9) -0.0110(10)
O2 0.0292(12) 0.0258(12) 0.0235(11) -0.0031(9) -0.0038(9) -0.0106(10)
O3 0.0456(16) 0.0425(15) 0.0311(13) 0.0007(11) -0.0133(12) -0.0267(13)
O4 0.0334(13) 0.0308(13) 0.0269(12) 0.0012(10) -0.0044(10) -0.0157(11)
O5 0.0237(12) 0.0329(13) 0.0253(12) -0.0104(10) -0.0014(9) -0.0049(10)
O6 0.0274(12) 0.0338(13) 0.0289(12) -0.0113(10) -0.0014(10) -0.0107(11)
O7 0.0244(12) 0.0357(14) 0.0301(13) -0.0114(10) 0.0001(10) -0.0072(11)
O8 0.0352(14) 0.0379(14) 0.0297(13) -0.0075(11) -0.0099(11) -0.0069(12)
O9 0.0311(13) 0.0264(12) 0.0231(11) -0.0074(9) 0.0061(10) -0.0127(10)
O10 0.0321(13) 0.0254(12) 0.0216(11) -0.0028(9) 0.0039(10) -0.0085(10)
O11 0.0324(13) 0.0256(12) 0.0274(12) -0.0032(9) 0.0005(10) -0.0125(10)
O12 0.0333(14) 0.0302(13) 0.0250(12) -0.0080(10) 0.0047(10) -0.0047(11)
S1 0.0297(4) 0.0186(4) 0.0175(4) -0.0043(3) -0.0049(3) -0.0050(3)
S2 0.0253(4) 0.0235(4) 0.0187(4) -0.0046(3) -0.0020(3) -0.0046(3)
S3 0.0266(4) 0.0215(4) 0.0169(3) -0.0037(3) -0.0009(3) -0.0075(3)
S4 0.0276(4) 0.0237(4) 0.0166(4) -0.0031(3) -0.0025(3) -0.0082(3)
S5 0.0277(4) 0.0236(4) 0.0173(4) -0.0036(3) -0.0024(3) -0.0083(3)
S6 0.0266(4) 0.0232(4) 0.0169(4) -0.0041(3) -0.0007(3) -0.0081(3)
S7 0.0262(4) 0.0207(4) 0.0178(4) -0.0036(3) -0.0014(3) -0.0075(3)
S8 0.0293(4) 0.0229(4) 0.0182(4) -0.0033(3) -0.0040(3) -0.0073(3)
S9 0.0305(4) 0.0208(4) 0.0169(3) -0.0042(3) 0.0005(3) -0.0132(3)
S10 0.0386(5) 0.0200(4) 0.0176(4) -0.0032(3) 0.0027(3) -0.0137(4)
S11 0.0305(4) 0.0227(4) 0.0156(3) -0.0034(3) 0.0007(3) -0.0133(3)
S12 0.0328(4) 0.0217(4) 0.0173(4) -0.0043(3) -0.0008(3) -0.0133(3)
S13 0.0293(4) 0.0228(4) 0.0170(3) -0.0047(3) -0.0007(3) -0.0125(3)
S14 0.0341(4) 0.0221(4) 0.0170(4) -0.0044(3) 0.0016(3) -0.0139(3)
S15 0.0310(4) 0.0234(4) 0.0178(4) -0.0051(3) 0.0026(3) -0.0144(3)
S16 0.0420(5) 0.0214(4) 0.0186(4) -0.0057(3) 0.0027(3) -0.0161(4)
S17 0.0196(4) 0.0336(5) 0.0216(4) -0.0087(3) -0.0031(3) -0.0003(3)
S18 0.0184(4) 0.0308(4) 0.0187(4) -0.0060(3) -0.0011(3) -0.0029(3)
S19 0.0185(4) 0.0349(5) 0.0193(4) -0.0060(3) -0.0002(3) -0.0051(3)
S20 0.0191(4) 0.0315(4) 0.0186(4) -0.0045(3) -0.0015(3) -0.0032(3)
S21 0.0190(4) 0.0351(5) 0.0207(4) -0.0066(3) 0.0000(3) -0.0069(3)
S22 0.0200(4) 0.0347(5) 0.0201(4) -0.0056(3) -0.0016(3) -0.0047(3)
S23 0.0290(4) 0.0323(5) 0.0216(4) -0.0082(3) 0.0010(3) -0.0061(4)
S24 0.0248(4) 0.0401(5) 0.0241(4) -0.0049(4) -0.0051(3) -0.0106(4)
S25 0.0210(4) 0.0384(5) 0.0294(4) -0.0136(4) -0.0067(3) -0.0021(4)
S26 0.0247(4) 0.0338(5) 0.0207(4) -0.0064(3) -0.0022(3) -0.0026(4)
S27 0.0184(4) 0.0338(5) 0.0221(4) -0.0053(3) -0.0020(3) -0.0048(3)
S28 0.0185(4) 0.0409(5) 0.0186(4) -0.0049(3) -0.0010(3) -0.0069(4)
S29 0.0197(4) 0.0337(4) 0.0199(4) -0.0044(3) -0.0012(3) -0.0049(3)
S30 0.0184(4) 0.0370(5) 0.0184(4) -0.0044(3) -0.0001(3) -0.0066(3)
S31 0.0230(4) 0.0339(5) 0.0233(4) -0.0100(3) 0.0014(3) -0.0059(4)
S32 0.0209(4) 0.0360(5) 0.0200(4) -0.0060(3) -0.0012(3) -0.0087(3)
C1 0.0248(16) 0.0281(17) 0.0213(15) -0.0041(13) -0.0024(13) -0.0080(14)
C2 0.0250(16) 0.0221(16) 0.0227(16) -0.0066(12) -0.0022(13) -0.0041(13)
C3 0.0247(16) 0.0244(16) 0.0224(15) -0.0046(12) -0.0026(13) -0.0092(13)
C4 0.0266(17) 0.0266(17) 0.0268(17) -0.0062(13) -0.0043(14) -0.0111(14)
C5 0.0221(15) 0.0282(17) 0.0230(16) -0.0042(13) -0.0031(12) -0.0123(14)
C6 0.0201(15) 0.0272(17) 0.0209(15) -0.0044(12) -0.0011(12) -0.0087(13)
C7 0.0260(16) 0.0188(15) 0.0176(14) -0.0046(11) -0.0023(12) -0.0066(13)
C8 0.0242(16) 0.0253(16) 0.0176(14) -0.0038(12) -0.0028(12) -0.0093(13)
C9 0.0278(16) 0.0189(14) 0.0148(13) -0.0038(11) -0.0006(12) -0.0111(13)
C10 0.0246(15) 0.0210(15) 0.0157(14) -0.0041(11) -0.0013(12) -0.0104(13)
C11 0.0280(16) 0.0201(15) 0.0179(14) -0.0018(11) -0.0005(12) -0.0117(13)
C12 0.0267(16) 0.0258(16) 0.0174(14) -0.0011(12) -0.0005(12) -0.0148(14)
C13 0.0287(16) 0.0210(15) 0.0159(14) -0.0023(11) -0.0007(12) -0.0147(13)
C14 0.0278(16) 0.0176(14) 0.0171(14) -0.0047(11) -0.0011(12) -0.0098(13)
C15 0.0325(18) 0.0232(16) 0.0192(15) -0.0050(12) -0.0021(13) -0.0098(14)
C16 0.0334(18) 0.0250(16) 0.0193(15) -0.0029(12) -0.0014(13) -0.0129(14)
C17 0.0291(17) 0.0280(17) 0.0165(14) -0.0035(12) 0.0006(12) -0.0139(14)
C18 0.0285(17) 0.0212(16) 0.0210(15) -0.0049(12) 0.0039(13) -0.0092(13)
C19 0.0237(15) 0.0205(15) 0.0144(13) -0.0023(11) -0.0017(11) -0.0074(12)
C20 0.0246(15) 0.0187(14) 0.0153(13) -0.0030(11) 0.0003(12) -0.0082(12)
C21 0.0233(15) 0.0203(15) 0.0200(15) -0.0034(11) -0.0030(12) -0.0087(13)
C22 0.0242(15) 0.0193(15) 0.0182(14) -0.0036(11) -0.0036(12) -0.0072(13)
C23 0.0195(14) 0.0194(15) 0.0179(14) -0.0046(11) -0.0008(11) -0.0054(12)
C24 0.0243(15) 0.0204(15) 0.0150(14) -0.0037(11) 0.0003(12) -0.0069(13)
C25 0.0284(17) 0.0240(16) 0.0176(14) -0.0023(12) -0.0022(12) -0.0102(14)
C26 0.0319(18) 0.0255(16) 0.0168(14) -0.0047(12) 0.0002(13) -0.0111(14)
C27 0.0239(17) 0.043(2) 0.0221(16) -0.0005(14) -0.0029(13) -0.0075(15)
C28 0.0260(17) 0.039(2) 0.0244(17) -0.0132(14) 0.0014(14) -0.0107(15)
C29 0.0215(15) 0.0255(16) 0.0230(15) -0.0076(12) -0.0022(12) -0.0045(13)
C30 0.0197(15) 0.0240(16) 0.0191(15) -0.0031(12) -0.0014(12) -0.0030(13)
C31 0.0199(15) 0.0302(17) 0.0175(14) -0.0021(12) -0.0001(12) -0.0087(13)
C32 0.0199(15) 0.0261(16) 0.0198(15) -0.0039(12) -0.0004(12) -0.0057(13)
C33 0.0237(16) 0.0265(16) 0.0154(14) -0.0028(12) -0.0015(12) -0.0084(13)
C34 0.0208(15) 0.0260(16) 0.0196(15) -0.0030(12) -0.0028(12) -0.0065(13)
C35 0.0351(19) 0.037(2) 0.0224(16) -0.0090(14) -0.0009(14) -0.0138(16)
C36 0.0360(19) 0.0318(19) 0.0196(16) -0.0047(13) -0.0049(14) -0.0078(16)
C37 0.0330(19) 0.038(2) 0.0269(17) 0.0037(15) -0.0099(15) -0.0145(16)
C38 0.0293(18) 0.048(2) 0.0217(16) -0.0092(15) -0.0021(14) -0.0144(17)
C39 0.0209(15) 0.0240(16) 0.0238(16) -0.0058(12) -0.0054(12) -0.0039(13)
C40 0.0232(15) 0.0241(16) 0.0187(15) -0.0027(12) -0.0015(12) -0.0069(13)
C41 0.0184(15) 0.0279(17) 0.0216(15) -0.0030(12) -0.0012(12) -0.0063(13)
C42 0.0195(15) 0.0277(17) 0.0214(15) -0.0021(12) 0.0023(12) -0.0080(13)
C43 0.0224(15) 0.0220(15) 0.0190(14) -0.0057(11) 0.0018(12) -0.0087(13)
C44 0.0231(16) 0.0232(16) 0.0181(14) -0.0032(12) -0.0017(12) -0.0075(13)
C45 0.0255(16) 0.0260(17) 0.0211(15) -0.0072(12) -0.0005(13) -0.0058(14)
C46 0.0276(17) 0.0255(17) 0.0202(15) -0.0036(12) -0.0024(13) -0.0049(14)
C47 0.027(4) 0.032(4) 0.016(4) 0.002(4) -0.005(3) -0.009(3)
C48 0.040(5) 0.031(5) 0.018(4) -0.004(4) 0.003(5) -0.019(4)
C49 0.042(6) 0.027(4) 0.021(4) -0.007(3) -0.001(5) -0.017(4)
C50 0.035(4) 0.027(5) 0.026(4) -0.008(5) 0.000(3) -0.007(4)
C51 0.028(4) 0.025(5) 0.030(4) -0.009(5) 0.005(4) -0.013(4)
C52 0.029(5) 0.025(3) 0.013(4) 0.002(2) -0.002(4) -0.010(3)
C53 0.029(4) 0.026(3) 0.030(3) -0.001(2) -0.001(3) -0.011(3)
O13 0.034(3) 0.027(3) 0.028(3) -0.008(2) -0.006(2) 0.003(2)
C54 0.037(2) 0.035(2) 0.043(2) 0.0062(16) -0.0139(17) -0.0126(17)
C47X 0.023(5) 0.040(7) 0.023(6) -0.001(7) 0.000(5) -0.019(5)
C48X 0.046(9) 0.035(6) 0.028(7) 0.000(7) -0.010(8) -0.020(6)
C49X 0.037(7) 0.020(5) 0.025(5) -0.003(4) -0.002(7) -0.008(5)
C50X 0.029(5) 0.033(8) 0.021(5) -0.011(7) 0.006(4) -0.013(5)
C51X 0.032(6) 0.019(6) 0.017(4) -0.014(5) 0.005(5) -0.013(4)
C52X 0.029(6) 0.030(4) 0.021(5) -0.003(4) 0.007(5) -0.009(4)
C53X 0.021(5) 0.034(4) 0.029(4) -0.005(3) -0.001(4) -0.005(4)
O13X 0.044(5) 0.029(4) 0.036(4) -0.009(3) 0.001(4) -0.007(3)
C54X 0.037(2) 0.035(2) 0.043(2) 0.0062(16) -0.0139(17) -0.0126(17)

loop_
_atom_type_symbol
_atom_type_description
_atom_type_scat_dispersion_real
_atom_type_scat_dispersion_imag
_atom_type_scat_source
C C 0.0033 0.0016 'International Tables Vol C Tables 4.2.6.8 and 6.1.1.4'
H H 0.0000 0.0000 'International Tables Vol C Tables 4.2.6.8 and 6.1.1.4'
N N 0.0061 0.0033 'International Tables Vol C Tables 4.2.6.8 and 6.1.1.4'
O O 0.0106 0.0060 'International Tables Vol C Tables 4.2.6.8 and 6.1.1.4'
S S 0.1246 0.1234 'International Tables Vol C Tables 4.2.6.8 and 6.1.1.4'
Fe Fe 0.3463 0.8444 'International Tables Vol C Tables 4.2.6.8 and 6.1.1.4'

loop_
_geom_angle_atom_site_label_1
_geom_angle_atom_site_label_2
_geom_angle_atom_site_label_3
_geom_angle
_geom_angle_site_symmetry_1
_geom_angle_site_symmetry_3
_geom_angle_publ_flag
O1 Fe O2 80.03(9) . . ?
O1 Fe O5 90.01(9) . . ?
O1 Fe O6 161.44(10) . . ?
O1 Fe O9 92.14(9) . . ?
O1 Fe O10 100.60(9) . . ?
O2 Fe O5 97.91(10) . . ?
O2 Fe O6 85.18(9) . . ?
O2 Fe O9 166.89(9) . . ?
O2 Fe O10 90.67(9) . . ?
O5 Fe O6 80.94(9) . . ?
O5 Fe O9 92.55(9) . . ?
O5 Fe O10 167.40(10) . . ?
O6 Fe O9 104.35(10) . . ?
O6 Fe O10 90.66(9) . . ?
O9 Fe O10 80.38(9) . . ?
Fe O1 C1 116.0(2) . . ?
Fe O2 C2 116.2(2) . . ?
Fe O5 C3 114.4(2) . . ?
Fe O6 C4 112.8(2) . . ?
Fe O9 C5 116.3(2) . . ?
Fe O10 C6 116.0(2) . . ?
C7 S1 C9 99.12(14) . . ?
C8 S2 C10 102.25(14) . . ?
C9 S3 C11 95.16(15) . . ?
C10 S4 C11 95.00(14) . . ?
C12 S5 C13 95.49(15) . . ?
C12 S6 C14 95.32(15) . . ?
C13 S7 C15 102.56(15) . . ?
C14 S8 C16 98.67(15) . . ?
C17 S9 C19 102.23(14) . . ?
C18 S10 C20 100.13(14) . . ?
C19 S11 C21 95.21(14) . . ?
C20 S12 C21 95.16(14) . . ?
C22 S13 C23 95.26(14) . . ?
C22 S14 C24 94.96(14) . . ?
C23 S15 C25 98.88(14) . . ?
C24 S16 C26 103.03(14) . . ?
C27 S17 C29 101.40(15) . . ?
C28 S18 C30 100.08(15) . . ?
C29 S19 C31 95.10(15) . . ?
C30 S20 C31 95.19(15) . . ?
C32 S21 C33 94.78(15) . . ?
C32 S22 C34 94.96(15) . . ?
C33 S23 C35 104.79(15) . . ?
C34 S24 C36 98.63(15) . . ?
C37 S25 C39 99.28(16) . . ?
C38 S26 C40 103.28(15) . . ?
C39 S27 C41 95.07(15) . . ?
C40 S28 C41 95.08(15) . . ?
C42 S29 C43 95.42(15) . . ?
C42 S30 C44 95.48(15) . . ?
C43 S31 C45 100.78(15) . . ?
C44 S32 C46 101.12(15) . . ?
O1 C1 O3 125.8(3) . . ?
O1 C1 C2 114.3(3) . . ?
O3 C1 C2 119.9(3) . . ?
O2 C2 O4 125.9(3) . . ?
O2 C2 C1 113.4(3) . . ?
O4 C2 C1 120.7(3) . . ?
O5 C3 O7 125.0(3) . . ?
O5 C3 C4 114.4(3) . . ?
O7 C3 C4 120.6(3) . . ?
O6 C4 O8 126.1(3) . . ?
O6 C4 C3 113.1(3) . . ?
O8 C4 C3 120.8(3) . . ?
O9 C5 O11 127.1(3) . . ?
O9 C5 C6 113.0(3) . . ?
O11 C5 C6 119.9(3) . . ?
O10 C6 O12 126.1(3) . . ?
O10 C6 C5 114.3(3) . . ?
O12 C6 C5 119.6(3) . . ?
S1 C7 C8 112.9(2) . . ?
S2 C8 C7 113.2(2) . . ?
S1 C9 S3 115.90(17) . . ?
S1 C9 C10 126.7(2) . . ?
S3 C9 C10 117.4(2) . . ?
S2 C10 S4 113.11(17) . . ?
S2 C10 C9 130.0(2) . . ?
S4 C10 C9 116.8(2) . . ?
S3 C11 S4 115.23(17) . . ?
S3 C11 C12 121.4(2) . . ?
S4 C11 C12 123.4(2) . . ?
S5 C12 S6 115.23(17) . . ?
S5 C12 C11 121.9(2) . . ?
S6 C12 C11 122.9(3) . . ?
S5 C13 S7 112.86(17) . . ?
S5 C13 C14 117.2(2) . . ?
S7 C13 C14 130.0(2) . . ?
S6 C14 S8 116.54(17) . . ?
S6 C14 C13 116.8(2) . . ?
S8 C14 C13 126.5(2) . . ?
S7 C15 C16 113.6(2) . . ?
S8 C16 C15 113.2(2) . . ?
S9 C17 C18 113.7(2) . . ?
S10 C18 C17 113.8(2) . . ?
S9 C19 S11 113.48(17) . . ?
S9 C19 C20 129.5(2) . . ?
S11 C19 C20 117.0(2) . . ?
S10 C20 S12 115.61(17) . . ?
S10 C20 C19 127.2(2) . . ?
S12 C20 C19 117.2(2) . . ?
S11 C21 S12 115.07(17) . . ?
S11 C21 C22 121.1(2) . . ?
S12 C21 C22 123.8(2) . . ?
S13 C22 S14 115.47(17) . . ?
S13 C22 C21 122.1(2) . . ?
S14 C22 C21 122.3(2) . . ?
S13 C23 S15 116.49(17) . . ?
S13 C23 C24 117.1(2) . . ?
S15 C23 C24 126.3(2) . . ?
S14 C24 S16 113.11(17) . . ?
S14 C24 C23 117.2(2) . . ?
S16 C24 C23 129.7(2) . . ?
S15 C25 C26 111.8(2) . . ?
S16 C26 C25 113.4(2) . . ?
S17 C27 C28 114.4(2) . . ?
S18 C28 C27 113.3(2) . . ?
S17 C29 S19 115.01(18) . . ?
S17 C29 C30 128.3(3) . . ?
S19 C29 C30 116.7(2) . . ?
S18 C30 S20 114.39(17) . . ?
S18 C30 C29 128.6(2) . . ?
S20 C30 C29 117.0(2) . . ?
S19 C31 S20 114.89(17) . . ?
S19 C31 C32 123.6(2) . . ?
S20 C31 C32 121.5(2) . . ?
S21 C32 S22 114.87(17) . . ?
S21 C32 C31 122.5(2) . . ?
S22 C32 C31 122.5(2) . . ?
S21 C33 S23 113.52(18) . . ?
S21 C33 C34 117.1(2) . . ?
S23 C33 C34 129.3(2) . . ?
S22 C34 S24 117.02(18) . . ?
S22 C34 C33 117.3(2) . . ?
S24 C34 C33 125.6(2) . . ?
S23 C35 C36 115.1(2) . . ?
S24 C36 C35 113.9(2) . . ?
S25 C37 C38 112.7(2) . . ?
S26 C38 C37 114.3(2) . . ?
S25 C39 S27 115.43(18) . . ?
S25 C39 C40 127.0(3) . . ?
S27 C39 C40 117.5(2) . . ?
S26 C40 S28 114.81(18) . . ?
S26 C40 C39 128.8(2) . . ?
S28 C40 C39 116.4(2) . . ?
S27 C41 S28 115.87(18) . . ?
S27 C41 C42 122.6(2) . . ?
S28 C41 C42 121.4(2) . . ?
S29 C42 S30 115.24(18) . . ?
S29 C42 C41 121.5(2) . . ?
S30 C42 C41 123.3(2) . . ?
S29 C43 S31 114.92(17) . . ?
S29 C43 C44 116.7(2) . . ?
S31 C43 C44 128.4(2) . . ?
S30 C44 S32 113.99(17) . . ?
S30 C44 C43 117.1(2) . . ?
S32 C44 C43 128.9(2) . . ?
S31 C45 C46 113.4(2) . . ?
S32 C46 C45 113.5(2) . . ?
C48 C47 C52 120.6(9) . . ?
C47 C48 C49 120.6(9) . . ?
C48 C49 C50 120.0(9) . . ?
C49 C50 C51 119.5(9) . . ?
C50 C51 C52 121.7(9) . . ?
C47 C52 C51 117.7(8) . . ?
C47 C52 C53 120.4(8) . . ?
C51 C52 C53 121.9(8) . . ?
C52 C53 O13 107.7(7) . . ?
C52 C53 C54 108.4(7) . . ?
O13 C53 C54 115.9(5) . . ?
C48X C47X C52X 122.0(13) . . ?
C47X C48X C49X 118.6(13) . . ?
C48X C49X C50X 120.0(12) . . ?
C49X C50X C51X 122.0(12) . . ?
C50X C51X C52X 118.9(12) . . ?
C47X C52X C51X 118.4(11) . . ?
C47X C52X C53X 119.1(12) . . ?
C51X C52X C53X 122.2(11) . . ?
C52X C53X O13X 106.9(10) . . ?

loop_
_geom_bond_atom_site_label_1
_geom_bond_atom_site_label_2
_geom_bond_distance
_geom_bond_site_symmetry_2
_geom_bond_publ_flag
Fe O1 2.006(2) . ?
Fe O2 2.022(2) . ?
Fe O5 1.997(2) . ?
Fe O6 2.008(2) . ?
Fe O9 2.008(2) . ?
Fe O10 1.998(2) . ?
O1 C1 1.286(4) . ?
O2 C2 1.280(4) . ?
O3 C1 1.221(4) . ?
O4 C2 1.236(4) . ?
O5 C3 1.276(4) . ?
O6 C4 1.291(4) . ?
O7 C3 1.229(4) . ?
O8 C4 1.217(4) . ?
O9 C5 1.289(4) . ?
O10 C6 1.284(4) . ?
O11 C5 1.223(4) . ?
O12 C6 1.220(4) . ?
S1 C7 1.803(3) . ?
S1 C9 1.746(3) . ?
S2 C8 1.813(3) . ?
S2 C10 1.744(3) . ?
S3 C9 1.746(3) . ?
S3 C11 1.741(3) . ?
S4 C10 1.758(3) . ?
S4 C11 1.740(3) . ?
S5 C12 1.739(3) . ?
S5 C13 1.752(3) . ?
S6 C12 1.742(3) . ?
S6 C14 1.760(3) . ?
S7 C13 1.743(3) . ?
S7 C15 1.818(3) . ?
S8 C14 1.745(3) . ?
S8 C16 1.816(3) . ?
S9 C17 1.808(3) . ?
S9 C19 1.740(3) . ?
S10 C18 1.800(3) . ?
S10 C20 1.749(3) . ?
S11 C19 1.749(3) . ?
S11 C21 1.750(3) . ?
S12 C20 1.755(3) . ?
S12 C21 1.736(3) . ?
S13 C22 1.737(3) . ?
S13 C23 1.752(3) . ?
S14 C22 1.744(3) . ?
S14 C24 1.755(3) . ?
S15 C23 1.745(3) . ?
S15 C25 1.811(3) . ?
S16 C24 1.742(3) . ?
S16 C26 1.810(3) . ?
S17 C27 1.795(3) . ?
S17 C29 1.750(3) . ?
S18 C28 1.787(3) . ?
S18 C30 1.751(3) . ?
S19 C29 1.755(3) . ?
S19 C31 1.742(3) . ?
S20 C30 1.752(3) . ?
S20 C31 1.737(3) . ?
S21 C32 1.746(3) . ?
S21 C33 1.752(3) . ?
S22 C32 1.743(3) . ?
S22 C34 1.746(3) . ?
S23 C33 1.741(3) . ?
S23 C35 1.808(3) . ?
S24 C34 1.746(3) . ?
S24 C36 1.818(3) . ?
S25 C37 1.797(4) . ?
S25 C39 1.738(3) . ?
S26 C38 1.809(3) . ?
S26 C40 1.744(3) . ?
S27 C39 1.742(3) . ?
S27 C41 1.723(3) . ?
S28 C40 1.747(3) . ?
S28 C41 1.738(3) . ?
S29 C42 1.742(3) . ?
S29 C43 1.744(3) . ?
S30 C42 1.730(3) . ?
S30 C44 1.743(3) . ?
S31 C43 1.745(3) . ?
S31 C45 1.808(3) . ?
S32 C44 1.743(3) . ?
S32 C46 1.805(3) . ?
C1 C2 1.553(4) . ?
C3 C4 1.555(4) . ?
C5 C6 1.554(4) . ?
C7 C8 1.514(4) . ?
C9 C10 1.344(4) . ?
C11 C12 1.365(4) . ?
C13 C14 1.347(4) . ?
C15 C16 1.493(4) . ?
C17 C18 1.507(4) . ?
C19 C20 1.347(4) . ?
C21 C22 1.364(4) . ?
C23 C24 1.344(4) . ?
C25 C26 1.514(4) . ?
C27 C28 1.506(5) . ?
C29 C30 1.348(4) . ?
C31 C32 1.361(4) . ?
C33 C34 1.343(4) . ?
C35 C36 1.512(5) . ?
C37 C38 1.510(5) . ?
C39 C40 1.349(4) . ?
C41 C42 1.367(4) . ?
C43 C44 1.354(4) . ?
C45 C46 1.514(4) . ?
C47 C48 1.380(9) . ?
C47 C52 1.404(10) . ?
C48 C49 1.376(9) . ?
C49 C50 1.379(9) . ?
C50 C51 1.387(9) . ?
C51 C52 1.386(9) . ?
C52 C53 1.514(8) . ?
C53 O13 1.434(8) . ?
C53 C54 1.564(7) . ?
C47X C48X 1.377(12) . ?
C47X C52X 1.395(11) . ?
C48X C49X 1.372(12) . ?
C49X C50X 1.373(11) . ?
C50X C51X 1.373(11) . ?
C51X C52X 1.391(11) . ?
C52X C53X 1.511(11) . ?
C53X O13X 1.446(11) . ?

loop_
_geom_hbond_atom_site_label_D
_geom_hbond_atom_site_label_H
_geom_hbond_atom_site_label_A
_geom_hbond_distance_DH
_geom_hbond_distance_HA
_geom_hbond_distance_DA
_geom_hbond_angle_DHA
_geom_hbond_site_symmetry_A
N1 H1A O4 0.857(18) 1.943(19) 2.792(4) 171(3) .
N1 H1B O7 0.868(19) 1.92(2) 2.770(4) 165(3) 1_655
N1 H1D O11 0.851(18) 2.21(2) 3.023(4) 160(3) 1_565
N1 H1D O12 0.851(18) 2.31(3) 2.886(4) 125(2) 1_565
O13 H13 O3 0.84 2.12 2.954(5) 175.5 1_565
O13X H13X O3 0.84 2.30 3.080(8) 154.5 1_565
